data_7004273
loop_
_publ_author_name
'Liu, Na'
'Yue, Qi'
'Wang, Yan-Qin'
'Cheng, Ai-Ling'
'Gao, En-Qing'

_publ_section_title
;
 Coordination compounds of bis(5-tetrazolyl)amine with manganese(ii),
 zinc(ii) and cadmium(ii): synthesis, structure and magnetic properties
;
_journal_issue 34
_journal_name_full 'Dalton Transactions'
_journal_page_first 4621
_journal_paper_doi 10.1039/b804996c
_journal_year 2008
_chemical_formula_sum 'C2 H8 N11 O0.5 Zn'
_chemical_formula_weight 259.56
_chemical_name_systematic
;
?
;
_space_group_IT_number 55
_symmetry_cell_setting orthorhombic
_symmetry_space_group_name_Hall '-P 2 2ab'
_symmetry_space_group_name_H-M 'P b a m'
_atom_sites_solution_hydrogens geom
_atom_sites_solution_primary direct
_atom_sites_solution_secondary difmap
_audit_creation_method SHELXL-97
_cell_angle_alpha 90.00
_cell_angle_beta 90.00
_cell_angle_gamma 90.00
_cell_formula_units_Z 8
_cell_length_a 10.2897(16)
_cell_length_b 23.812(4)
_cell_length_c 7.0825(11)
_cell_measurement_reflns_used 1787
_cell_measurement_temperature 293(2)
_cell_measurement_theta_max 23.32
_cell_measurement_theta_min 2.62
_cell_volume 1735.3(5)
_computing_cell_refinement 'Bruker SMART'
_computing_data_collection 'Bruker SMART'
_computing_data_reduction 'Bruker SAINT'
_computing_molecular_graphics 'Bruker SHELXTL'
_computing_publication_material 'Bruker SHELXTL'
_computing_structure_refinement 'Bruker SHELXTL'
_computing_structure_solution 'Bruker SHELXTL'
_diffrn_ambient_temperature 273(2)
_diffrn_measured_fraction_theta_full 0.995
_diffrn_measured_fraction_theta_max 0.995
_diffrn_measurement_device_type 'CCD area detector'
_diffrn_measurement_method 'phi and omega scans'
_diffrn_radiation_monochromator graphite
_diffrn_radiation_source 'fine-focus sealed tube'
_diffrn_radiation_type MoK\a
_diffrn_radiation_wavelength 0.71073
_diffrn_reflns_av_R_equivalents 0.0637
_diffrn_reflns_av_sigmaI/netI 0.0476
_diffrn_reflns_limit_h_max 12
_diffrn_reflns_limit_h_min -12
_diffrn_reflns_limit_k_max 29
_diffrn_reflns_limit_k_min -21
_diffrn_reflns_limit_l_max 8
_diffrn_reflns_limit_l_min -8
_diffrn_reflns_number 9348
_diffrn_reflns_theta_full 25.99
_diffrn_reflns_theta_max 25.99
_diffrn_reflns_theta_min 2.16
_exptl_absorpt_coefficient_mu 2.821
_exptl_absorpt_correction_T_max 0.6023
_exptl_absorpt_correction_T_min 0.3982
_exptl_absorpt_correction_type multi-scan
_exptl_crystal_colour colorless
_exptl_crystal_density_diffrn 1.987
_exptl_crystal_density_method 'not measured'
_exptl_crystal_description block
_exptl_crystal_F_000 1048
_exptl_crystal_size_max 0.40
_exptl_crystal_size_mid 0.20
_exptl_crystal_size_min 0.20
_refine_diff_density_max 0.864
_refine_diff_density_min -0.621
_refine_diff_density_rms 0.118
_refine_ls_extinction_method none
_refine_ls_goodness_of_fit_ref 1.018
_refine_ls_hydrogen_treatment mixed
_refine_ls_matrix_type full
_refine_ls_number_parameters 179
_refine_ls_number_reflns 1846
_refine_ls_number_restraints 4
_refine_ls_restrained_S_all 1.017
_refine_ls_R_factor_all 0.0774
_refine_ls_R_factor_gt 0.0535
_refine_ls_shift/su_max 0.001
_refine_ls_shift/su_mean 0.000
_refine_ls_structure_factor_coef Fsqd
_refine_ls_weighting_details 'calc w=1/[\s^2^(Fo^2^)+(0.0941P)^2^+0.0000P] where P=(Fo^2^+2Fc^2^)/3'
_refine_ls_weighting_scheme calc
_refine_ls_wR_factor_gt 0.1318
_refine_ls_wR_factor_ref 0.1469
_reflns_number_gt 1352
_reflns_number_total 1846
_reflns_threshold_expression >2sigma(I)
_cod_data_source_file b804996c.txt
_cod_data_source_block 5
_cod_depositor_comments
;
The following automatic conversions were performed:
'_symmetry_cell_setting' value 'Orthorhombic' changed to 'orthorhombic'
according to '/home/saulius/struct/CIF-dictionaries/cif_core.dic'
dictionary named 'cif_core.dic' version 2.4.1 from 2010-06-29.

Automatic conversion script
Id: cif_fix_enum 1527 2010-12-29 10:47:43Z saulius 
;
_cod_original_cell_volume 1735.4(5)
_cod_original_sg_symbol_H-M 'pbam '
_cod_original_formula_sum 'C2 H8 N11 O0.50 Zn'
_cod_database_code 7004273

loop_
_symmetry_equiv_pos_as_xyz
'x, y, z'
'-x, -y, z'
'x+1/2, -y+1/2, -z'
'-x+1/2, y+1/2, -z'
'-x, -y, -z'
'x, y, -z'
'-x-1/2, y-1/2, z'
'x-1/2, -y-1/2, z'

loop_
_atom_site_label
_atom_site_type_symbol
_atom_site_fract_x
_atom_site_fract_y
_atom_site_fract_z
_atom_site_U_iso_or_equiv
_atom_site_adp_type
_atom_site_occupancy
_atom_site_symmetry_multiplicity
_atom_site_calc_flag
_atom_site_refinement_flags
_atom_site_disorder_assembly
_atom_site_disorder_group
Zn1 Zn 0.56496(7) 0.82928(3) 0.0000 0.0357(3) Uani 1 2 d S . .
Zn2 Zn 0.63711(8) 0.56778(3) -0.5000 0.0359(3) Uani 1 2 d S . .
C1 C 0.8284(6) 0.7693(3) 0.0000 0.0344(16) Uani 1 2 d S . .
C2 C 0.8563(6) 0.8707(3) 0.0000 0.0333(16) Uani 1 2 d S . .
C3 C 0.3681(7) 0.6196(3) -0.5000 0.0341(16) Uani 1 2 d S . .
C4 C 0.5351(7) 0.6907(3) -0.5000 0.0376(18) Uani 1 2 d S . .
N1 N 0.7007(5) 0.7665(2) 0.0000 0.0361(14) Uani 1 2 d S . .
N2 N 0.6720(6) 0.7112(2) 0.0000 0.0449(16) Uani 1 2 d S . .
N3 N 0.7769(6) 0.6831(2) 0.0000 0.0439(17) Uani 1 2 d S . .
N4 N 0.8814(5) 0.7179(2) 0.0000 0.0379(15) Uani 1 2 d S . .
N5 N 0.9034(6) 0.8165(2) 0.0000 0.0467(18) Uani 1 2 d S . .
H5A H 0.9864 0.8122 0.0000 0.056 Uiso 1 2 calc SR . .
N6 N 0.7318(5) 0.8837(2) 0.0000 0.0380(15) Uani 1 2 d S . .
N7 N 0.7317(6) 0.9404(2) 0.0000 0.0501(18) Uani 1 2 d S . .
N8 N 0.8488(7) 0.9587(3) 0.0000 0.0543(19) Uani 1 2 d S . .
N9 N 0.9333(6) 0.9144(2) 0.0000 0.0435(16) Uani 1 2 d S . .
N10 N 0.4425(5) 0.5745(2) -0.5000 0.0339(14) Uani 1 2 d S . .
N11 N 0.3578(5) 0.5302(2) -0.5000 0.0376(15) Uani 1 2 d S . .
N12 N 0.2426(6) 0.5504(3) -0.5000 0.0486(17) Uani 1 2 d S . .
N13 N 0.2415(6) 0.6064(2) -0.5000 0.0446(16) Uani 1 2 d S . .
N14 N 0.4088(6) 0.6744(2) -0.5000 0.0461(18) Uani 1 2 d S . .
H14A H 0.3504 0.7002 -0.5000 0.055 Uiso 1 2 calc SR . .
N15 N 0.6356(5) 0.6568(2) -0.5000 0.0411(16) Uani 1 2 d S . .
N16 N 0.7433(6) 0.6899(3) -0.5000 0.0507(18) Uani 1 2 d S . .
N17 N 0.7039(6) 0.7421(3) -0.5000 0.0550(19) Uani 1 2 d S . .
N18 N 0.5726(7) 0.7450(3) -0.5000 0.0531(19) Uani 1 2 d S . .
N19 N 0.7161(5) 0.56195(18) -0.7579(7) 0.0593(15) Uani 1 1 d . . .
H19A H 0.7260 0.5259 -0.7883 0.089 Uiso 1 1 calc R . .
H19B H 0.7932 0.5789 -0.7584 0.089 Uiso 1 1 calc R . .
H19C H 0.6641 0.5785 -0.8417 0.089 Uiso 1 1 calc R . .
N20 N 0.5118(4) 0.85806(19) 0.2587(6) 0.0509(13) Uani 1 1 d . . .
H20A H 0.4391 0.8409 0.2951 0.076 Uiso 1 1 calc R . .
H20B H 0.4982 0.8949 0.2529 0.076 Uiso 1 1 calc R . .
H20C H 0.5748 0.8509 0.3414 0.076 Uiso 1 1 calc R . .
O1 O 0.5000 1.0000 -0.125(2) 0.094(5) Uani 0.50 2 d SPD . .
H1W H 0.543(13) 0.978(5) -0.054(6) 0.141 Uiso 0.50 1 d PD . .
O2 O 0.0000 0.5000 -0.375(2) 0.097(5) Uani 0.50 2 d SPD . .
H2W H 0.038(14) 0.524(4) -0.445(6) 0.145 Uiso 0.50 1 d PD . .

loop_
_atom_site_aniso_label
_atom_site_aniso_U_11
_atom_site_aniso_U_22
_atom_site_aniso_U_33
_atom_site_aniso_U_23
_atom_site_aniso_U_13
_atom_site_aniso_U_12
Zn1 0.0209(4) 0.0227(5) 0.0635(6) 0.000 0.000 0.0024(3)
Zn2 0.0225(5) 0.0252(5) 0.0599(6) 0.000 0.000 0.0009(3)
C1 0.021(3) 0.022(3) 0.061(5) 0.000 0.000 -0.004(3)
C2 0.019(3) 0.026(4) 0.054(5) 0.000 0.000 0.005(3)
C3 0.024(4) 0.020(4) 0.058(5) 0.000 0.000 0.002(3)
C4 0.029(4) 0.014(3) 0.070(5) 0.000 0.000 0.000(3)
N1 0.021(3) 0.020(3) 0.068(4) 0.000 0.000 -0.001(2)
N2 0.029(3) 0.022(3) 0.084(5) 0.000 0.000 0.000(3)
N3 0.021(3) 0.019(3) 0.092(5) 0.000 0.000 -0.004(2)
N4 0.023(3) 0.020(3) 0.071(4) 0.000 0.000 -0.001(2)
N5 0.020(3) 0.019(3) 0.101(6) 0.000 0.000 0.002(2)
N6 0.021(3) 0.023(3) 0.070(4) 0.000 0.000 0.002(2)
N7 0.035(4) 0.019(3) 0.097(5) 0.000 0.000 0.008(3)
N8 0.040(4) 0.020(3) 0.103(6) 0.000 0.000 0.008(3)
N9 0.024(3) 0.022(3) 0.085(5) 0.000 0.000 -0.003(2)
N10 0.025(3) 0.015(3) 0.062(4) 0.000 0.000 0.000(2)
N11 0.020(3) 0.020(3) 0.072(4) 0.000 0.000 -0.003(2)
N12 0.026(3) 0.026(3) 0.094(5) 0.000 0.000 -0.005(3)
N13 0.021(3) 0.027(3) 0.087(5) 0.000 0.000 0.002(2)
N14 0.024(3) 0.013(3) 0.101(6) 0.000 0.000 0.006(2)
N15 0.022(3) 0.021(3) 0.080(5) 0.000 0.000 -0.003(2)
N16 0.029(3) 0.023(3) 0.100(6) 0.000 0.000 -0.006(3)
N17 0.036(4) 0.026(4) 0.103(6) 0.000 0.000 -0.009(3)
N18 0.039(4) 0.020(3) 0.100(6) 0.000 0.000 -0.002(3)
N19 0.072(4) 0.030(3) 0.076(4) -0.003(2) 0.023(3) -0.009(2)
N20 0.032(3) 0.060(3) 0.061(3) -0.011(2) 0.001(2) -0.011(2)
O1 0.069(10) 0.090(12) 0.123(13) 0.000 0.000 0.041(8)
O2 0.058(9) 0.096(12) 0.137(14) 0.000 0.000 -0.040(8)

loop_
_atom_type_symbol
_atom_type_description
_atom_type_scat_dispersion_real
_atom_type_scat_dispersion_imag
_atom_type_scat_source
C C 0.0033 0.0016 'International Tables Vol C Tables 4.2.6.8 and 6.1.1.4'
N N 0.0061 0.0033 'International Tables Vol C Tables 4.2.6.8 and 6.1.1.4'
H H 0.0000 0.0000 'International Tables Vol C Tables 4.2.6.8 and 6.1.1.4'
Zn Zn 0.2839 1.4301 'International Tables Vol C Tables 4.2.6.8 and 6.1.1.4'
O O 0.0106 0.0060 'International Tables Vol C Tables 4.2.6.8 and 6.1.1.4'

loop_
_geom_angle_atom_site_label_1
_geom_angle_atom_site_label_2
_geom_angle_atom_site_label_3
_geom_angle
_geom_angle_site_symmetry_1
_geom_angle_site_symmetry_3
_geom_angle_publ_flag
N20 Zn1 N20 128.9(3) . 6 ?
N20 Zn1 N1 115.49(14) . . ?
N20 Zn1 N1 115.49(14) 6 . ?
N20 Zn1 N6 90.66(14) . . ?
N20 Zn1 N6 90.66(14) 6 . ?
N1 Zn1 N6 84.0(2) . . ?
N20 Zn1 N4 86.63(14) . 3_465 ?
N20 Zn1 N4 86.63(14) 6 3_465 ?
N1 Zn1 N4 102.3(2) . 3_465 ?
N6 Zn1 N4 173.7(2) . 3_465 ?
N19 Zn2 N19 131.4(3) 6_554 . ?
N19 Zn2 N10 114.18(16) 6_554 . ?
N19 Zn2 N10 114.18(16) . . ?
N19 Zn2 N15 94.14(14) 6_554 . ?
N19 Zn2 N15 94.14(14) . . ?
N10 Zn2 N15 85.0(2) . . ?
N19 Zn2 N11 85.51(14) 6_554 5_664 ?
N19 Zn2 N11 85.51(14) . 5_664 ?
N10 Zn2 N11 95.8(2) . 5_664 ?
N15 Zn2 N11 179.1(2) . 5_664 ?
N1 C1 N4 111.2(6) . . ?
N1 C1 N5 127.3(6) . . ?
N4 C1 N5 121.5(6) . . ?
N9 C2 N6 113.7(6) . . ?
N9 C2 N5 122.1(6) . . ?
N6 C2 N5 124.2(6) . . ?
N10 C3 N13 111.9(6) . . ?
N10 C3 N14 126.8(6) . . ?
N13 C3 N14 121.4(6) . . ?
N15 C4 N18 111.4(6) . . ?
N15 C4 N14 125.4(6) . . ?
N18 C4 N14 123.2(6) . . ?
C1 N1 N2 105.5(5) . . ?
C1 N1 Zn1 130.2(5) . . ?
N2 N1 Zn1 124.3(4) . . ?
N3 N2 N1 109.2(6) . . ?
N2 N3 N4 110.4(5) . . ?
C1 N4 N3 103.7(5) . . ?
C1 N4 Zn1 144.8(5) . 3_565 ?
N3 N4 Zn1 111.5(4) . 3_565 ?
C1 N5 C2 124.9(6) . . ?
C1 N5 H5A 117.5 . . ?
C2 N5 H5A 117.5 . . ?
C2 N6 N7 103.6(6) . . ?
C2 N6 Zn1 129.4(5) . . ?
N7 N6 Zn1 127.0(4) . . ?
N8 N7 N6 109.9(6) . . ?
N7 N8 N9 109.5(6) . . ?
C2 N9 N8 103.2(6) . . ?
C3 N10 N11 104.9(6) . . ?
C3 N10 Zn2 130.0(5) . . ?
N11 N10 Zn2 125.1(4) . . ?
N12 N11 N10 107.6(5) . . ?
N12 N11 Zn2 113.3(4) . 5_664 ?
N10 N11 Zn2 139.1(4) . 5_664 ?
N11 N12 N13 112.5(6) . . ?
N12 N13 C3 103.1(5) . . ?
C4 N14 C3 124.4(6) . . ?
C4 N14 H14A 117.8 . . ?
C3 N14 H14A 117.8 . . ?
C4 N15 N16 106.5(6) . . ?
C4 N15 Zn2 128.5(5) . . ?
N16 N15 Zn2 125.0(5) . . ?
N17 N16 N15 107.4(6) . . ?
N16 N17 N18 111.0(6) . . ?
C4 N18 N17 103.7(6) . . ?
Zn2 N19 H19A 109.5 . . ?
Zn2 N19 H19B 109.5 . . ?
H19A N19 H19B 109.5 . . ?
Zn2 N19 H19C 109.5 . . ?
H19A N19 H19C 109.5 . . ?
H19B N19 H19C 109.5 . . ?
Zn1 N20 H20A 109.5 . . ?
Zn1 N20 H20B 109.5 . . ?
H20A N20 H20B 109.5 . . ?
Zn1 N20 H20C 109.5 . . ?
H20A N20 H20C 109.5 . . ?
H20B N20 H20C 109.5 . . ?
O2 O1 O1 180.000(11) 7_665 5_675 ?
O2 O1 H1W 126(2) 7_665 . ?
O1 O1 H1W 54(2) 5_675 . ?
O1 O2 O2 180.000(5) 7_655 5_564 ?
O1 O2 H2W 126(2) 7_655 . ?
O2 O2 H2W 54(2) 5_564 . ?

loop_
_geom_bond_atom_site_label_1
_geom_bond_atom_site_label_2
_geom_bond_distance
_geom_bond_site_symmetry_2
_geom_bond_publ_flag
Zn1 N20 2.031(4) . ?
Zn1 N20 2.031(4) 6 ?
Zn1 N1 2.045(5) . ?
Zn1 N6 2.151(6) . ?
Zn1 N4 2.198(6) 3_465 ?
Zn2 N19 2.004(5) 6_554 ?
Zn2 N19 2.004(5) . ?
Zn2 N10 2.009(6) . ?
Zn2 N15 2.119(6) . ?
Zn2 N11 2.335(5) 5_664 ?
C1 N1 1.316(8) . ?
C1 N4 1.338(9) . ?
C1 N5 1.364(9) . ?
C2 N9 1.309(9) . ?
C2 N6 1.318(8) . ?
C2 N5 1.378(8) . ?
C3 N10 1.320(8) . ?
C3 N13 1.340(9) . ?
C3 N14 1.371(8) . ?
C4 N15 1.313(9) . ?
C4 N18 1.349(9) . ?
C4 N14 1.356(9) . ?
N1 N2 1.349(8) . ?
N2 N3 1.271(8) . ?
N3 N4 1.359(8) . ?
N4 Zn1 2.198(6) 3_565 ?
N5 H5A 0.8600 . ?
N6 N7 1.349(8) . ?
N7 N8 1.282(9) . ?
N8 N9 1.368(9) . ?
N10 N11 1.367(7) . ?
N11 N12 1.278(8) . ?
N11 Zn2 2.335(5) 5_664 ?
N12 N13 1.335(9) . ?
N14 H14A 0.8600 . ?
N15 N16 1.361(8) . ?
N16 N17 1.307(9) . ?
N17 N18 1.354(9) . ?
N19 H19A 0.8900 . ?
N19 H19B 0.8900 . ?
N19 H19C 0.8900 . ?
N20 H20A 0.8900 . ?
N20 H20B 0.8900 . ?
N20 H20C 0.8900 . ?
O1 O2 1.772(19) 7_665 ?
O1 O1 1.77(3) 5_675 ?
O1 H1W 0.85(2) . ?
O2 O1 1.772(19) 7_655 ?
O2 O2 1.77(3) 5_564 ?
O2 H2W 0.85(2) . ?

loop_
_geom_hbond_atom_site_label_D
_geom_hbond_atom_site_label_H
_geom_hbond_atom_site_label_A
_geom_hbond_distance_DH
_geom_hbond_distance_HA
_geom_hbond_distance_DA
_geom_hbond_angle_DHA
_geom_hbond_site_symmetry_A
N5 H5A N2 0.86 1.99 2.842(8) 170.6 3_565
N14 H14A N17 0.86 2.04 2.897(8) 176.7 3_464
N19 H19A N8 0.89 2.32 3.071(7) 141.4 7_754
N20 H20C N13 0.89 2.29 3.037(7) 141.7 3_565
O1 H1W N7 0.85(2) 2.17(7) 2.913(8) 145(12) .
O2 H2W N12 0.85(2) 2.23(11) 2.908(8) 137(14) .
